data_2311889
loop_
_publ_author_name
'Castro, Miguel'
'Falvello, Larry R.'
'Forc\'en-V\'azquez, Elena'
'Guerra, Pablo'
'Al-Kenany, Nuha A'
'Mart\'inez, Gema'
'Tom\'as, Milagros'

_publ_section_title
;
 A phase transition caught in mid-course: independent and concomitant
 analyses of the monoclinic and triclinic structures of
 (<sup>n</sup>Bu<sub>4</sub>N)[Co(orotate)<sub>2</sub>(bipy)]&#x00B7;3H<sub>2</sub>O.
;
_journal_coeditor_code SK3662
_journal_issue 'Pt 9'
_journal_name_full 'Acta crystallographica. Section C, Structural chemistry'
_journal_page_first 731
_journal_page_last 742
_journal_paper_doi 10.1107/S2053229617010841
_journal_volume 73
_journal_year 2017
_chemical_formula_iupac '(C16 H36 N)2 [Co (C5 H2 N2 O4)2 (H2 O1)2], 1.8H2 O'
_chemical_formula_moiety '2(C16 H36 N +), C10 H8 Co N4 O10 2-, 1.8(H2 O)'
_chemical_formula_sum 'C42 H83.6 Co N6 O11.8'
_chemical_formula_weight 920.47
_chemical_name_systematic
;Bis(tetra-<i>n</i>-butylammonium)
diaquabis(2,4-dioxo-1,2,3,4-tetrahydropyrimidin-1-ide-6-carboxylato-\k<i>N</i>^1^)cobalt(II) 1.8-hydrate
;
_space_group_crystal_system triclinic
_space_group_IT_number 2
_space_group_name_Hall '-P 1'
_space_group_name_H-M_alt 'P -1'
_atom_sites_solution_hydrogens geom
_atom_sites_solution_primary direct
_audit_creation_method SHELXL-2014/7
_cell_angle_alpha 89.948(3)
_cell_angle_beta 95.460(3)
_cell_angle_gamma 96.455(3)
_cell_formula_units_Z 2
_cell_length_a 12.3630(4)
_cell_length_b 12.6281(5)
_cell_length_c 16.3765(6)
_cell_measurement_reflns_used 6999
_cell_measurement_temperature 295(2)
_cell_measurement_theta_max 25.7890
_cell_measurement_theta_min 3.0059
_cell_volume 2528.86(16)
_computing_cell_refinement
;
CrysAlis RED (Oxford Diffraction, 2006)
;
_computing_data_collection
;
CrysAlis CCD (Oxford Diffraction, 2006)
;
_computing_data_reduction
;
CrysAlis RED (Oxford Diffraction, 2006)
;
_computing_molecular_graphics
;
<i>DIAMOND</i> (Brandenburg, 2006)
;
_computing_structure_refinement 'SHELXL2014 (Sheldrick, 2015)'
_computing_structure_solution
;
SIR92 (Altomare et al., 1994)
;
_diffrn_ambient_temperature 295(2)
_diffrn_detector_area_resol_mean 16.3990
_diffrn_measured_fraction_theta_full 0.996
_diffrn_measured_fraction_theta_max 0.869
_diffrn_measurement_device_type 'four-circle CCD diffractometer'
_diffrn_measurement_method \w-scans
_diffrn_radiation_monochromator graphite
_diffrn_radiation_source 'Enhance (Mo) X-ray Source'
_diffrn_radiation_type MoK\a
_diffrn_radiation_wavelength 0.71073
_diffrn_reflns_av_R_equivalents 0.0343
_diffrn_reflns_limit_h_max 16
_diffrn_reflns_limit_h_min -16
_diffrn_reflns_limit_k_max 17
_diffrn_reflns_limit_k_min -16
_diffrn_reflns_limit_l_max 21
_diffrn_reflns_limit_l_min -17
_diffrn_reflns_number 26453
_diffrn_reflns_theta_full 26.000
_diffrn_reflns_theta_max 28.808
_diffrn_reflns_theta_min 2.994
_exptl_absorpt_coefficient_mu 0.399
_exptl_absorpt_correction_T_max 1.0604
_exptl_absorpt_correction_T_min 0.9182
_exptl_absorpt_correction_type multi-scan
_exptl_absorpt_process_details
;
(CrysAlis RED; Oxford Diffraction, 2006)
;
_exptl_crystal_colour pink
_exptl_crystal_density_diffrn 1.209
_exptl_crystal_description block
_exptl_crystal_F_000 998
_exptl_crystal_size_max 0.640
_exptl_crystal_size_mid 0.230
_exptl_crystal_size_min 0.210
_refine_diff_density_max 0.477
_refine_diff_density_min -0.319
_refine_ls_extinction_method none
_refine_ls_goodness_of_fit_ref 1.033
_refine_ls_hydrogen_treatment mixed
_refine_ls_matrix_type full
_refine_ls_number_parameters 597
_refine_ls_number_reflns 11477
_refine_ls_number_restraints 8
_refine_ls_restrained_S_all 1.033
_refine_ls_R_factor_all 0.1078
_refine_ls_R_factor_gt 0.0469
_refine_ls_shift/su_max 0.000
_refine_ls_shift/su_mean 0.000
_refine_ls_structure_factor_coef Fsqd
_refine_ls_weighting_details 'w=1/[\s^2^(Fo^2^)+(0.0350P)^2^] where P=(Fo^2^+2Fc^2^)/3'
_refine_ls_weighting_scheme calc
_refine_ls_wR_factor_gt 0.0951
_refine_ls_wR_factor_ref 0.1034
_reflns_number_gt 5630
_reflns_number_total 11477
_reflns_threshold_expression 'I > 2\s(I)'
_cod_data_source_file sk3662sup1.cif
_cod_data_source_block 1
_cod_original_formula_sum 'C42 H83.60 Co N6 O11.80'
_cod_database_code 2311889
_shelx_space_group_comment
;
The symmetry employed for this shelxl refinement is uniquely defined
by the following loop, which should always be used as a source of
symmetry information in preference to the above space-group names.
They are only intended as comments.
;
_shelx_estimated_absorpt_t_min 0.784
_shelx_estimated_absorpt_t_max 0.921

loop_
_space_group_symop_operation_xyz
'x, y, z'
'-x, -y, -z'

loop_
_atom_site_type_symbol
_atom_site_label
_atom_site_fract_x
_atom_site_fract_y
_atom_site_fract_z
_atom_site_U_iso_or_equiv
_atom_site_adp_type
_atom_site_calc_flag
_atom_site_occupancy
_atom_site_disorder_assembly
_atom_site_disorder_group
Co Co1 0.20175(3) 0.43431(3) 0.16986(2) 0.03937(11) Uani d 1 . .
N N1 0.09812(14) 0.37157(15) 0.06684(10) 0.0347(5) Uani d 1 . .
C C2 0.08484(19) 0.4090(2) -0.01027(14) 0.0384(6) Uani d 1 . .
O O2 0.14990(13) 0.48231(14) -0.03637(9) 0.0491(4) Uani d 1 . .
N N3 -0.00245(17) 0.36443(17) -0.06261(12) 0.0431(6) Uani d 1 . .
H H3 -0.0094(19) 0.3938(18) -0.1065(14) 0.052 Uiso d 1 . .
C C4 -0.0785(2) 0.2826(2) -0.04318(16) 0.0469(7) Uani d 1 . .
O O4 -0.15753(14) 0.25296(14) -0.09406(11) 0.0655(6) Uani d 1 . .
C C5 -0.0581(2) 0.2423(2) 0.03679(17) 0.0480(7) Uani d 1 . .
H H5 -0.100(2) 0.1925(19) 0.0508(15) 0.058 Uiso d 1 . .
C C6 0.02638(19) 0.28832(19) 0.08722(14) 0.0379(6) Uani d 1 . .
C C7 0.0479(2) 0.2483(2) 0.17510(15) 0.0446(6) Uani d 1 . .
O O7 0.12237(13) 0.30265(13) 0.22071(9) 0.0495(4) Uani d 1 . .
O O8 -0.00910(15) 0.16763(14) 0.19568(11) 0.0623(5) Uani d 1 . .
N N11 0.29056(14) 0.49621(15) 0.27986(10) 0.0364(5) Uani d 1 . .
C C12 0.38820(18) 0.47242(19) 0.31490(14) 0.0395(6) Uani d 1 . .
O O12 0.45193(13) 0.42412(15) 0.27771(10) 0.0558(5) Uani d 1 . .
N N13 0.41833(15) 0.50245(17) 0.39507(11) 0.0416(5) Uani d 1 . .
H H13 0.4692(18) 0.4783(19) 0.4123(14) 0.050 Uiso d 1 . .
C C14 0.35858(19) 0.55668(19) 0.44405(14) 0.0419(6) Uani d 1 . .
O O14 0.39047(13) 0.57424(14) 0.51786(10) 0.0601(5) Uani d 1 . .
C C15 0.2611(2) 0.5881(2) 0.40234(14) 0.0435(6) Uani d 1 . .
H H15 0.2177(17) 0.6266(18) 0.4307(14) 0.052 Uiso d 1 . .
C C16 0.23150(17) 0.55545(18) 0.32420(13) 0.0344(5) Uani d 1 . .
C C17 0.12363(19) 0.5833(2) 0.27890(15) 0.0440(6) Uani d 1 . .
O O17 0.09452(12) 0.53487(12) 0.21053(9) 0.0440(4) Uani d 1 . .
O O18 0.07422(14) 0.64881(16) 0.31114(11) 0.0694(6) Uani d 1 . .
O O1W 0.26760(15) 0.56604(19) 0.09725(13) 0.0497(5) Uani d 1 . .
H H1A 0.238(2) 0.622(2) 0.1085(16) 0.066(11) Uiso d 1 . .
H H1B 0.239(2) 0.552(2) 0.0560(16) 0.055(10) Uiso d 1 . .
O O2W 0.33023(17) 0.34423(17) 0.14115(16) 0.0542(6) Uani d 1 . .
H H2A 0.375(2) 0.358(2) 0.1818(18) 0.077(11) Uiso d 1 . .
H H2B 0.353(3) 0.361(3) 0.1023(19) 0.083(14) Uiso d 1 . .
N N21 0.23782(17) 0.99328(17) 0.26754(14) 0.0598(6) Uani d 1 . .
C C21 0.1836(2) 0.9936(2) 0.1819(2) 0.0736(9) Uani d 1 . .
H H21A 0.1149 1.0236 0.1835 0.088 Uiso calc 1 . .
H H21B 0.1662 0.9203 0.1633 0.088 Uiso calc 1 . .
C C22 0.2468(3) 1.0533(3) 0.1195(2) 0.0993(12) Uani d 1 . .
H H22A 0.3132 1.0211 0.1131 0.119 Uiso calc 0.8333 A 1
H H22B 0.2670 1.1267 0.1371 0.119 Uiso calc 0.8333 A 1
H H22C 0.3235 1.0439 0.1317 0.119 Uiso calc 0.1667 B 2
H H22D 0.2400 1.1286 0.1256 0.119 Uiso calc 0.1667 B 2
C C23A 0.1744(5) 1.0489(4) 0.0376(3) 0.122(2) Uani d 0.8333 C 1
H H23A 0.1509 0.9750 0.0228 0.183 Uiso calc 0.8333 C 1
H H23B 0.1096 1.0834 0.0447 0.183 Uiso calc 0.8333 C 1
C C23B 0.213(3) 1.0209(16) 0.0295(9) 0.122(2) Uani d 0.1667 C 2
H H23C 0.2529 0.9626 0.0161 0.183 Uiso calc 0.1667 C 2
H H23D 0.1357 0.9940 0.0245 0.183 Uiso calc 0.1667 C 2
C C24 0.2285(6) 1.0992(4) -0.0279(3) 0.235(3) Uani d 1 . .
H H24A 0.1795 1.0940 -0.0772 0.352 Uiso calc 0.8333 C 1
H H24B 0.2505 1.1728 -0.0143 0.352 Uiso calc 0.8333 C 1
H H24C 0.2919 1.0644 -0.0362 0.352 Uiso calc 0.8333 C 1
H H24D 0.2045 1.0703 -0.0816 0.352 Uiso calc 0.1667 C 2
H H24E 0.1873 1.1567 -0.0169 0.352 Uiso calc 0.1667 C 2
H H24F 0.3048 1.1251 -0.0253 0.352 Uiso calc 0.1667 C 2
C C25 0.2593(2) 1.1072(2) 0.30037(18) 0.0644(8) Uani d 1 . .
H H25A 0.3150 1.1453 0.2701 0.077 Uiso calc 1 . .
H H25B 0.1930 1.1410 0.2888 0.077 Uiso calc 1 . .
C C26 0.2953(2) 1.1206(2) 0.39049(18) 0.0710(9) Uani d 1 . .
H H26A 0.2361 1.0915 0.4216 0.085 Uiso calc 1 . .
H H26B 0.3569 1.0805 0.4042 0.085 Uiso calc 1 . .
C C27 0.3277(3) 1.2352(2) 0.41481(19) 0.0771(9) Uani d 1 . .
H H27A 0.3868 1.2642 0.3834 0.093 Uiso calc 1 . .
H H27B 0.2661 1.2752 0.4009 0.093 Uiso calc 1 . .
C C28 0.3639(3) 1.2502(3) 0.5044(2) 0.0995(12) Uani d 1 . .
H H28A 0.3058 1.2221 0.5359 0.149 Uiso calc 1 . .
H H28B 0.3822 1.3248 0.5165 0.149 Uiso calc 1 . .
H H28C 0.4269 1.2134 0.5182 0.149 Uiso calc 1 . .
C C29 0.1629(2) 0.9241(2) 0.3187(2) 0.0755(9) Uani d 1 . .
H H29A 0.1483 0.8538 0.2936 0.091 Uiso calc 1 . .
H H29B 0.2010 0.9163 0.3726 0.091 Uiso calc 1 . .
C C30 0.0551(3) 0.9652(3) 0.3293(2) 0.0916(11) Uani d 1 . .
H H30A 0.0683 1.0383 0.3491 0.110 Uiso calc 1 . .
H H30B 0.0120 0.9645 0.2766 0.110 Uiso calc 1 . .
C C31 -0.0075(3) 0.8987(3) 0.3885(3) 0.1171(13) Uani d 1 . .
H H31A -0.0208 0.8259 0.3680 0.141 Uiso calc 1 . .
H H31B 0.0369 0.8985 0.4406 0.141 Uiso calc 1 . .
C C32 -0.1142(3) 0.9371(4) 0.4021(3) 0.161(2) Uani d 1 . .
H H32A -0.1020 1.0101 0.4204 0.241 Uiso calc 1 . .
H H32B -0.1483 0.8941 0.4430 0.241 Uiso calc 1 . .
H H32C -0.1610 0.9319 0.3517 0.241 Uiso calc 1 . .
C C33 0.3469(2) 0.9478(2) 0.2710(2) 0.0746(9) Uani d 1 . .
H H33A 0.3951 0.9932 0.2389 0.090 Uiso calc 1 . .
H H33B 0.3793 0.9517 0.3274 0.090 Uiso calc 1 . .
C C34 0.3442(3) 0.8371(3) 0.2414(2) 0.1099(14) Uani d 1 . .
H H34A 0.3166 0.8327 0.1839 0.132 Uiso calc 1 . .
H H34B 0.2946 0.7907 0.2717 0.132 Uiso calc 1 . .
C C35 0.4576(4) 0.7993(4) 0.2519(3) 0.1389(19) Uani d 1 . .
H H35A 0.4906 0.8148 0.3073 0.167 Uiso calc 1 . .
H H35B 0.4513 0.7228 0.2432 0.167 Uiso calc 1 . .
C C36 0.5213(5) 0.8485(5) 0.1977(5) 0.247(4) Uani d 1 . .
H H36A 0.5180 0.8047 0.1495 0.371 Uiso calc 1 . .
H H36B 0.5955 0.8603 0.2221 0.371 Uiso calc 1 . .
H H36C 0.4959 0.9157 0.1831 0.371 Uiso calc 1 . .
N N22 0.76367(16) 0.35627(17) 0.27448(12) 0.0513(6) Uani d 1 . .
C C37 0.7465(2) 0.3209(2) 0.18504(15) 0.0584(7) Uani d 1 . .
H H37A 0.7966 0.3664 0.1546 0.070 Uiso calc 1 . .
H H37B 0.7658 0.2489 0.1815 0.070 Uiso calc 1 . .
C C38 0.6322(2) 0.3232(3) 0.14380(18) 0.0823(10) Uani d 1 . .
H H38A 0.6188 0.3965 0.1341 0.099 Uiso calc 1 . .
H H38B 0.5798 0.2921 0.1800 0.099 Uiso calc 1 . .
C C39 0.6156(3) 0.2625(3) 0.0632(2) 0.1051(13) Uani d 1 . .
H H39A 0.5547 0.2879 0.0301 0.126 Uiso calc 1 . .
H H39B 0.6803 0.2791 0.0344 0.126 Uiso calc 1 . .
C C40 0.5949(5) 0.1500(4) 0.0696(3) 0.196(3) Uani d 1 . .
H H40A 0.6631 0.1197 0.0754 0.294 Uiso calc 1 . .
H H40B 0.5518 0.1216 0.0210 0.294 Uiso calc 1 . .
H H40C 0.5559 0.1326 0.1166 0.294 Uiso calc 1 . .
C C41 0.6889(2) 0.2868(2) 0.32626(16) 0.0610(8) Uani d 1 . .
H H41A 0.6999 0.3142 0.3821 0.073 Uiso calc 1 . .
H H41B 0.6137 0.2936 0.3059 0.073 Uiso calc 1 . .
C C42 0.7045(3) 0.1700(3) 0.3278(2) 0.0882(10) Uani d 1 . .
H H42A 0.7787 0.1618 0.3500 0.106 Uiso calc 1 . .
H H42B 0.6942 0.1417 0.2723 0.106 Uiso calc 1 . .
C C43 0.6242(3) 0.1073(3) 0.3798(3) 0.1077(12) Uani d 1 . .
H H43A 0.5508 0.1227 0.3613 0.129 Uiso calc 1 . .
H H43B 0.6272 0.0318 0.3709 0.129 Uiso calc 1 . .
C C44 0.6448(4) 0.1303(3) 0.4672(3) 0.1395(17) Uani d 1 . .
H H44A 0.7203 0.1248 0.4847 0.209 Uiso calc 1 . .
H H44B 0.5994 0.0802 0.4967 0.209 Uiso calc 1 . .
H H44C 0.6284 0.2012 0.4779 0.209 Uiso calc 1 . .
C C45 0.88369(19) 0.3471(2) 0.30173(16) 0.0582(7) Uani d 1 . .
H H45A 0.8975 0.2742 0.2923 0.070 Uiso calc 1 . .
H H45B 0.9280 0.3923 0.2668 0.070 Uiso calc 1 . .
C C46 0.9219(2) 0.3762(3) 0.38930(18) 0.0854(10) Uani d 1 . .
H H46A 0.8671 0.3470 0.4244 0.102 Uiso calc 1 . .
H H46B 0.9306 0.4531 0.3957 0.102 Uiso calc 1 . .
C C47 1.0296(2) 0.3338(3) 0.41564(19) 0.1104(14) Uani d 1 . .
H H47A 1.0184 0.2567 0.4111 0.132 Uiso calc 1 . .
H H47B 1.0815 0.3591 0.3772 0.132 Uiso calc 1 . .
C C48 1.0779(3) 0.3617(3) 0.4968(2) 0.1252(15) Uani d 1 . .
H H48A 1.1019 0.4367 0.4997 0.188 Uiso calc 1 . .
H H48B 1.1394 0.3225 0.5099 0.188 Uiso calc 1 . .
H H48C 1.0249 0.3445 0.5354 0.188 Uiso calc 1 . .
C C49 0.7370(2) 0.4690(2) 0.28632(16) 0.0594(8) Uani d 1 . .
H H49A 0.6595 0.4707 0.2707 0.071 Uiso calc 1 . .
H H49B 0.7504 0.4868 0.3443 0.071 Uiso calc 1 . .
C C50 0.7992(2) 0.5534(2) 0.23948(17) 0.0655(8) Uani d 1 . .
H H50A 0.7825 0.5399 0.1811 0.079 Uiso calc 1 . .
H H50B 0.8771 0.5513 0.2528 0.079 Uiso calc 1 . .
C C51 0.7693(3) 0.6623(3) 0.2605(2) 0.0906(11) Uani d 1 . .
H H51A 0.6908 0.6628 0.2505 0.109 Uiso calc 1 . .
H H51B 0.7900 0.6773 0.3183 0.109 Uiso calc 1 . .
C C52 0.8257(3) 0.7479(3) 0.2103(2) 0.1191(14) Uani d 1 . .
H H52A 0.9035 0.7479 0.2204 0.179 Uiso calc 1 . .
H H52B 0.8058 0.8160 0.2253 0.179 Uiso calc 1 . .
H H52C 0.8038 0.7342 0.1531 0.179 Uiso calc 1 . .
O O3W 0.49608(19) 0.5714(2) 0.13512(17) 0.0920(9) Uani d 0.8 . .
O O4WA 0.6439(2) 0.6139(3) 0.02116(16) 0.1055(10) Uani d 0.8 . .
O O4WB 0.5571(11) 0.5212(12) -0.0190(10) 0.146(7) Uani d 0.2 . .

loop_
_atom_site_aniso_label
_atom_site_aniso_U_11
_atom_site_aniso_U_22
_atom_site_aniso_U_33
_atom_site_aniso_U_12
_atom_site_aniso_U_13
_atom_site_aniso_U_23
Co1 0.0373(2) 0.0502(2) 0.02996(18) 0.00898(16) -0.00465(14) -0.00130(15)
N1 0.0340(11) 0.0434(12) 0.0260(11) 0.0068(10) -0.0029(9) 0.0026(9)
C2 0.0375(14) 0.0450(16) 0.0330(14) 0.0122(13) -0.0038(12) -0.0057(12)
O2 0.0523(11) 0.0611(12) 0.0309(9) -0.0020(9) -0.0011(8) 0.0042(8)
N3 0.0470(13) 0.0520(15) 0.0285(11) 0.0094(12) -0.0100(11) -0.0038(10)
C4 0.0453(16) 0.0425(17) 0.0510(17) 0.0100(14) -0.0111(14) -0.0122(13)
O4 0.0634(12) 0.0567(12) 0.0679(13) 0.0015(10) -0.0318(11) -0.0117(10)
C5 0.0481(18) 0.0406(17) 0.0520(17) 0.0016(13) -0.0083(14) -0.0016(14)
C6 0.0385(14) 0.0374(15) 0.0395(14) 0.0141(12) 0.0004(12) -0.0021(12)
C7 0.0485(17) 0.0463(17) 0.0415(16) 0.0151(14) 0.0055(13) 0.0007(13)
O7 0.0507(11) 0.0602(12) 0.0353(10) 0.0050(9) -0.0056(8) 0.0065(8)
O8 0.0744(13) 0.0510(12) 0.0590(12) -0.0030(10) 0.0060(10) 0.0129(10)
N11 0.0309(11) 0.0517(13) 0.0275(10) 0.0113(10) -0.0007(9) 0.0002(9)
C12 0.0343(14) 0.0520(17) 0.0314(14) 0.0067(12) -0.0036(11) -0.0012(12)
O12 0.0400(10) 0.0909(14) 0.0401(10) 0.0292(10) -0.0037(8) -0.0139(9)
N13 0.0343(12) 0.0614(15) 0.0291(11) 0.0161(11) -0.0094(9) -0.0067(10)
C14 0.0412(15) 0.0499(16) 0.0325(14) 0.0023(12) -0.0035(12) -0.0062(12)
O14 0.0578(11) 0.0905(14) 0.0323(10) 0.0242(10) -0.0134(9) -0.0159(9)
C15 0.0396(15) 0.0583(18) 0.0334(14) 0.0144(13) -0.0033(12) -0.0091(12)
C16 0.0317(13) 0.0402(15) 0.0304(13) 0.0020(11) -0.0003(10) 0.0012(11)
C17 0.0396(15) 0.0556(18) 0.0374(15) 0.0125(13) -0.0014(12) 0.0034(13)
O17 0.0382(9) 0.0583(11) 0.0352(10) 0.0159(8) -0.0110(8) -0.0058(8)
O18 0.0584(12) 0.0924(16) 0.0610(12) 0.0422(11) -0.0153(10) -0.0255(11)
O1W 0.0463(12) 0.0574(15) 0.0441(13) 0.0073(10) -0.0043(10) 0.0021(10)
O2W 0.0532(13) 0.0690(14) 0.0422(13) 0.0198(10) -0.0018(12) -0.0069(12)
N21 0.0582(15) 0.0462(15) 0.0738(17) 0.0112(12) -0.0057(13) 0.0026(12)
C21 0.080(2) 0.056(2) 0.084(2) 0.0194(17) -0.010(2) -0.0041(17)
C22 0.136(3) 0.094(3) 0.070(2) 0.030(2) 0.000(2) -0.009(2)
C23A 0.219(7) 0.071(3) 0.085(3) 0.058(3) 0.002(4) -0.011(3)
C23B 0.219(7) 0.071(3) 0.085(3) 0.058(3) 0.002(4) -0.011(3)
C24 0.438(11) 0.186(6) 0.084(4) 0.048(6) 0.030(5) 0.041(4)
C25 0.066(2) 0.0374(18) 0.089(2) -0.0003(14) 0.0081(17) 0.0016(15)
C26 0.076(2) 0.064(2) 0.070(2) -0.0019(17) 0.0008(17) 0.0030(17)
C27 0.089(2) 0.056(2) 0.084(2) -0.0017(17) 0.0090(19) -0.0104(17)
C28 0.096(3) 0.109(3) 0.087(3) -0.017(2) 0.008(2) -0.018(2)
C29 0.066(2) 0.052(2) 0.103(3) -0.0038(17) -0.0043(19) 0.0116(18)
C30 0.065(2) 0.076(2) 0.132(3) -0.0008(19) 0.012(2) 0.010(2)
C31 0.112(3) 0.107(3) 0.131(4) -0.013(3) 0.033(3) 0.004(3)
C32 0.118(4) 0.151(4) 0.219(6) -0.011(3) 0.087(4) -0.036(4)
C33 0.061(2) 0.062(2) 0.099(2) 0.0144(16) -0.0115(17) -0.0138(18)
C34 0.084(3) 0.084(3) 0.160(4) 0.029(2) -0.024(2) -0.044(3)
C35 0.109(4) 0.096(4) 0.219(6) 0.030(3) 0.030(4) -0.047(4)
C36 0.199(7) 0.205(7) 0.365(12) 0.087(6) 0.092(7) -0.012(7)
N22 0.0450(13) 0.0639(16) 0.0471(13) 0.0136(11) 0.0068(11) -0.0029(11)
C37 0.0605(18) 0.071(2) 0.0450(16) 0.0150(15) 0.0053(14) -0.0087(14)
C38 0.070(2) 0.111(3) 0.066(2) 0.0229(19) -0.0092(17) -0.0101(19)
C39 0.093(3) 0.146(4) 0.069(2) -0.001(3) -0.011(2) -0.013(2)
C40 0.270(7) 0.114(4) 0.185(5) -0.021(4) -0.020(5) -0.049(4)
C41 0.0517(17) 0.076(2) 0.0566(18) 0.0057(15) 0.0134(14) 0.0017(15)
C42 0.104(3) 0.076(3) 0.086(3) 0.003(2) 0.028(2) 0.0088(19)
C43 0.094(3) 0.107(3) 0.116(3) -0.011(2) 0.006(3) 0.017(3)
C44 0.166(4) 0.150(4) 0.105(4) 0.014(3) 0.028(3) 0.046(3)
C45 0.0423(16) 0.081(2) 0.0535(17) 0.0174(14) 0.0050(13) -0.0001(15)
C46 0.068(2) 0.123(3) 0.064(2) 0.019(2) -0.0045(17) -0.014(2)
C47 0.059(2) 0.210(4) 0.060(2) 0.022(2) -0.0134(18) -0.009(3)
C48 0.119(3) 0.165(4) 0.095(3) 0.043(3) -0.004(3) 0.005(3)
C49 0.0542(17) 0.067(2) 0.0601(18) 0.0186(15) 0.0070(15) -0.0072(15)
C50 0.0647(19) 0.066(2) 0.067(2) 0.0124(16) 0.0035(16) 0.0050(16)
C51 0.101(3) 0.069(2) 0.103(3) 0.018(2) 0.007(2) 0.009(2)
C52 0.162(4) 0.083(3) 0.112(3) 0.026(3) -0.005(3) 0.004(2)
O3W 0.0657(17) 0.106(2) 0.105(2) 0.0078(15) 0.0156(16) 0.0155(17)
O4WA 0.099(2) 0.171(3) 0.0554(17) 0.051(2) 0.0136(16) 0.0135(19)
O4WB 0.122(11) 0.155(13) 0.195(16) 0.088(10) 0.099(11) 0.130(12)

loop_
_atom_type_symbol
_atom_type_description
_atom_type_scat_dispersion_real
_atom_type_scat_dispersion_imag
_atom_type_scat_source
C C 0.0033 0.0016 'International Tables Vol C Tables 4.2.6.8 and 6.1.1.4'
H H 0.0000 0.0000 'International Tables Vol C Tables 4.2.6.8 and 6.1.1.4'
O O 0.0106 0.0060 'International Tables Vol C Tables 4.2.6.8 and 6.1.1.4'
Co Co 0.3494 0.9721 'International Tables Vol C Tables 4.2.6.8 and 6.1.1.4'
N N 0.0061 0.0033 'International Tables Vol C Tables 4.2.6.8 and 6.1.1.4'

loop_
_geom_angle_atom_site_label_1
_geom_angle_atom_site_label_2
_geom_angle_atom_site_label_3
_geom_angle_site_symmetry_3
_geom_angle
O7 Co1 O17 . 92.63(6)
O7 Co1 N1 . 79.53(7)
O17 Co1 N1 . 96.51(6)
O7 Co1 N11 . 96.69(7)
O17 Co1 N11 . 78.84(6)
N1 Co1 N11 . 173.94(7)
O7 Co1 O2W . 90.75(8)
O17 Co1 O2W . 171.23(7)
N1 Co1 O2W . 92.06(8)
N11 Co1 O2W . 92.73(8)
O7 Co1 O1W . 170.24(7)
O17 Co1 O1W . 87.84(8)
N1 Co1 O1W . 90.73(8)
N11 Co1 O1W . 92.97(8)
O2W Co1 O1W . 90.20(9)
C2 N1 C6 . 117.41(19)
C2 N1 Co1 . 130.09(16)
C6 N1 Co1 . 111.94(14)
O2 C2 N1 . 122.3(2)
O2 C2 N3 . 118.9(2)
N1 C2 N3 . 118.8(2)
C4 N3 C2 . 125.2(2)
C4 N3 H3 . 120.4(17)
C2 N3 H3 . 114.2(17)
O4 C4 N3 . 119.5(2)
O4 C4 C5 . 126.5(3)
N3 C4 C5 . 114.0(2)
C6 C5 C4 . 119.6(2)
C6 C5 H5 . 122.4(18)
C4 C5 H5 . 117.9(18)
C5 C6 N1 . 124.8(2)
C5 C6 C7 . 120.6(2)
N1 C6 C7 . 114.6(2)
O8 C7 O7 . 125.8(2)
O8 C7 C6 . 117.9(2)
O7 C7 C6 . 116.3(2)
C7 O7 Co1 . 116.98(15)
C12 N11 C16 . 117.90(19)
C12 N11 Co1 . 128.63(15)
C16 N11 Co1 . 112.75(13)
O12 C12 N11 . 123.0(2)
O12 C12 N13 . 118.7(2)
N11 C12 N13 . 118.3(2)
C12 N13 C14 . 125.92(19)
C12 N13 H13 . 111.8(19)
C14 N13 H13 . 121.7(19)
O14 C14 N13 . 120.7(2)
O14 C14 C15 . 125.7(2)
N13 C14 C15 . 113.6(2)
C16 C15 C14 . 119.3(2)
C16 C15 H15 . 121.8(14)
C14 C15 H15 . 118.8(14)
C15 C16 N11 . 124.5(2)
C15 C16 C17 . 120.6(2)
N11 C16 C17 . 114.87(19)
O18 C17 O17 . 126.5(2)
O18 C17 C16 . 117.9(2)
O17 C17 C16 . 115.7(2)
C17 O17 Co1 . 116.84(14)
Co1 O1W H1A . 108.7(18)
Co1 O1W H1B . 101(2)
H1A O1W H1B . 101(3)
Co1 O2W H2A . 100.7(19)
Co1 O2W H2B . 113(3)
H2A O2W H2B . 113(3)
C21 N21 C29 . 107.8(2)
C21 N21 C33 . 111.8(2)
C29 N21 C33 . 108.5(2)
C21 N21 C25 . 109.2(2)
C29 N21 C25 . 111.7(2)
C33 N21 C25 . 107.8(2)
N21 C21 C22 . 116.7(3)
N21 C21 H21A . 108.1
C22 C21 H21A . 108.1
N21 C21 H21B . 108.1
C22 C21 H21B . 108.1
H21A C21 H21B . 107.3
C21 C22 C23B . 116.0(11)
C21 C22 C23A . 108.3(3)
C21 C22 H22A . 110.0
C23A C22 H22A . 110.0
C21 C22 H22B . 110.0
C23A C22 H22B . 110.0
H22A C22 H22B . 108.4
C21 C22 H22C . 108.3
C23B C22 H22C . 108.3
C21 C22 H22D . 108.3
C23B C22 H22D . 108.3
H22C C22 H22D . 107.4
C24 C23A C22 . 113.3(5)
C24 C23A H23A . 108.9
C22 C23A H23A . 108.9
C24 C23A H23B . 108.9
C22 C23A H23B . 108.9
H23A C23A H23B . 107.7
C24 C23B C22 . 116.6(15)
C24 C23B H23C . 108.1
C22 C23B H23C . 108.1
C24 C23B H23D . 108.1
C22 C23B H23D . 108.1
H23C C23B H23D . 107.3
C23A C24 H24A . 109.5
C23A C24 H24B . 109.5
H24A C24 H24B . 109.5
C23A C24 H24C . 109.5
H24A C24 H24C . 109.5
H24B C24 H24C . 109.5
C23B C24 H24D . 109.5
C23B C24 H24E . 109.5
H24D C24 H24E . 109.5
C23B C24 H24F . 109.5
H24D C24 H24F . 109.5
H24E C24 H24F . 109.5
C26 C25 N21 . 116.4(2)
C26 C25 H25A . 108.2
N21 C25 H25A . 108.2
C26 C25 H25B . 108.2
N21 C25 H25B . 108.2
H25A C25 H25B . 107.3
C27 C26 C25 . 112.4(2)
C27 C26 H26A . 109.1
C25 C26 H26A . 109.1
C27 C26 H26B . 109.1
C25 C26 H26B . 109.1
H26A C26 H26B . 107.9
C28 C27 C26 . 113.2(3)
C28 C27 H27A . 108.9
C26 C27 H27A . 108.9
C28 C27 H27B . 108.9
C26 C27 H27B . 108.9
H27A C27 H27B . 107.8
C27 C28 H28A . 109.5
C27 C28 H28B . 109.5
H28A C28 H28B . 109.5
C27 C28 H28C . 109.5
H28A C28 H28C . 109.5
H28B C28 H28C . 109.5
C30 C29 N21 . 115.2(2)
C30 C29 H29A . 108.5
N21 C29 H29A . 108.5
C30 C29 H29B . 108.5
N21 C29 H29B . 108.5
H29A C29 H29B . 107.5
C31 C30 C29 . 111.3(3)
C31 C30 H30A . 109.4
C29 C30 H30A . 109.4
C31 C30 H30B . 109.4
C29 C30 H30B . 109.4
H30A C30 H30B . 108.0
C32 C31 C30 . 113.4(4)
C32 C31 H31A . 108.9
C30 C31 H31A . 108.9
C32 C31 H31B . 108.9
C30 C31 H31B . 108.9
H31A C31 H31B . 107.7
C31 C32 H32A . 109.5
C31 C32 H32B . 109.5
H32A C32 H32B . 109.5
C31 C32 H32C . 109.5
H32A C32 H32C . 109.5
H32B C32 H32C . 109.5
C34 C33 N21 . 116.5(2)
C34 C33 H33A . 108.2
N21 C33 H33A . 108.2
C34 C33 H33B . 108.2
N21 C33 H33B . 108.2
H33A C33 H33B . 107.3
C33 C34 C35 . 111.4(3)
C33 C34 H34A . 109.4
C35 C34 H34A . 109.4
C33 C34 H34B . 109.4
C35 C34 H34B . 109.4
H34A C34 H34B . 108.0
C36 C35 C34 . 110.1(5)
C36 C35 H35A . 109.6
C34 C35 H35A . 109.6
C36 C35 H35B . 109.6
C34 C35 H35B . 109.6
H35A C35 H35B . 108.2
C35 C36 H36A . 109.5
C35 C36 H36B . 109.5
H36A C36 H36B . 109.5
C35 C36 H36C . 109.5
H36A C36 H36C . 109.5
H36B C36 H36C . 109.5
C49 N22 C41 . 105.60(19)
C49 N22 C37 . 112.37(19)
C41 N22 C37 . 111.1(2)
C49 N22 C45 . 110.9(2)
C41 N22 C45 . 111.22(19)
C37 N22 C45 . 105.77(18)
C38 C37 N22 . 115.7(2)
C38 C37 H37A . 108.3
N22 C37 H37A . 108.3
C38 C37 H37B . 108.3
N22 C37 H37B . 108.3
H37A C37 H37B . 107.4
C37 C38 C39 . 111.8(3)
C37 C38 H38A . 109.2
C39 C38 H38A . 109.2
C37 C38 H38B . 109.2
C39 C38 H38B . 109.2
H38A C38 H38B . 107.9
C40 C39 C38 . 115.4(4)
C40 C39 H39A . 108.4
C38 C39 H39A . 108.4
C40 C39 H39B . 108.4
C38 C39 H39B . 108.4
H39A C39 H39B . 107.5
C39 C40 H40A . 109.5
C39 C40 H40B . 109.5
H40A C40 H40B . 109.5
C39 C40 H40C . 109.5
H40A C40 H40C . 109.5
H40B C40 H40C . 109.5
C42 C41 N22 . 115.5(2)
C42 C41 H41A . 108.4
N22 C41 H41A . 108.4
C42 C41 H41B . 108.4
N22 C41 H41B . 108.4
H41A C41 H41B . 107.5
C41 C42 C43 . 111.3(3)
C41 C42 H42A . 109.4
C43 C42 H42A . 109.4
C41 C42 H42B . 109.4
C43 C42 H42B . 109.4
H42A C42 H42B . 108.0
C44 C43 C42 . 114.1(3)
C44 C43 H43A . 108.7
C42 C43 H43A . 108.7
C44 C43 H43B . 108.7
C42 C43 H43B . 108.7
H43A C43 H43B . 107.6
C43 C44 H44A . 109.5
C43 C44 H44B . 109.5
H44A C44 H44B . 109.5
C43 C44 H44C . 109.5
H44A C44 H44C . 109.5
H44B C44 H44C . 109.5
C46 C45 N22 . 116.5(2)
C46 C45 H45A . 108.2
N22 C45 H45A . 108.2
C46 C45 H45B . 108.2
N22 C45 H45B . 108.2
H45A C45 H45B . 107.3
C45 C46 C47 . 111.2(3)
C45 C46 H46A . 109.4
C47 C46 H46A . 109.4
C45 C46 H46B . 109.4
C47 C46 H46B . 109.4
H46A C46 H46B . 108.0
C48 C47 C46 . 116.6(3)
C48 C47 H47A . 108.1
C46 C47 H47A . 108.1
C48 C47 H47B . 108.1
C46 C47 H47B . 108.1
H47A C47 H47B . 107.3
C47 C48 H48A . 109.5
C47 C48 H48B . 109.5
H48A C48 H48B . 109.5
C47 C48 H48C . 109.5
H48A C48 H48C . 109.5
H48B C48 H48C . 109.5
C50 C49 N22 . 116.0(2)
C50 C49 H49A . 108.3
N22 C49 H49A . 108.3
C50 C49 H49B . 108.3
N22 C49 H49B . 108.3
H49A C49 H49B . 107.4
C49 C50 C51 . 110.4(3)
C49 C50 H50A . 109.6
C51 C50 H50A . 109.6
C49 C50 H50B . 109.6
C51 C50 H50B . 109.6
H50A C50 H50B . 108.1
C52 C51 C50 . 111.3(3)
C52 C51 H51A . 109.4
C50 C51 H51A . 109.4
C52 C51 H51B . 109.4
C50 C51 H51B . 109.4
H51A C51 H51B . 108.0
C51 C52 H52A . 109.5
C51 C52 H52B . 109.5
H52A C52 H52B . 109.5
C51 C52 H52C . 109.5
H52A C52 H52C . 109.5
H52B C52 H52C . 109.5
O4WA O4WB O4WB 2_665 124.1(18)

loop_
_geom_bond_atom_site_label_1
_geom_bond_atom_site_label_2
_geom_bond_site_symmetry_2
_geom_bond_distance
Co1 O7 . 2.0511(16)
Co1 O17 . 2.0884(15)
Co1 N1 . 2.1163(17)
Co1 N11 . 2.1200(17)
Co1 O2W . 2.142(2)
Co1 O1W . 2.1726(19)
N1 C2 . 1.350(3)
N1 C6 . 1.360(3)
C2 O2 . 1.259(3)
C2 N3 . 1.380(3)
N3 C4 . 1.375(3)
N3 H3 . 0.81(2)
C4 O4 . 1.246(3)
C4 C5 . 1.415(3)
C5 C6 . 1.346(3)
C5 H5 . 0.81(2)
C6 C7 . 1.534(3)
C7 O8 . 1.237(3)
C7 O7 . 1.267(3)
N11 C12 . 1.351(3)
N11 C16 . 1.358(3)
C12 O12 . 1.250(3)
C12 N13 . 1.372(3)
N13 C14 . 1.373(3)
N13 H13 . 0.76(2)
C14 O14 . 1.247(2)
C14 C15 . 1.424(3)
C15 C16 . 1.349(3)
C15 H15 . 0.92(2)
C16 C17 . 1.539(3)
C17 O18 . 1.230(3)
C17 O17 . 1.277(3)
O1W H1A . 0.86(3)
O1W H1B . 0.74(2)
O2W H2A . 0.83(3)
O2W H2B . 0.74(3)
N21 C21 . 1.496(3)
N21 C29 . 1.513(3)
N21 C33 . 1.521(3)
N21 C25 . 1.522(3)
C21 C22 . 1.497(4)
C21 H21A . 0.9700
C21 H21B . 0.9700
C22 C23B . 1.536(17)
C22 C23A . 1.537(5)
C22 H22A . 0.9700
C22 H22B . 0.9700
C22 H22C . 0.9700
C22 H22D . 0.9700
C23A C24 . 1.429(7)
C23A H23A . 0.9700
C23A H23B . 0.9700
C23B C24 . 1.374(17)
C23B H23C . 0.9700
C23B H23D . 0.9700
C24 H24A . 0.9600
C24 H24B . 0.9600
C24 H24C . 0.9600
C24 H24D . 0.9600
C24 H24E . 0.9600
C24 H24F . 0.9600
C25 C26 . 1.505(4)
C25 H25A . 0.9700
C25 H25B . 0.9700
C26 C27 . 1.502(4)
C26 H26A . 0.9700
C26 H26B . 0.9700
C27 C28 . 1.498(4)
C27 H27A . 0.9700
C27 H27B . 0.9700
C28 H28A . 0.9600
C28 H28B . 0.9600
C28 H28C . 0.9600
C29 C30 . 1.508(4)
C29 H29A . 0.9700
C29 H29B . 0.9700
C30 C31 . 1.496(4)
C30 H30A . 0.9700
C30 H30B . 0.9700
C31 C32 . 1.492(5)
C31 H31A . 0.9700
C31 H31B . 0.9700
C32 H32A . 0.9600
C32 H32B . 0.9600
C32 H32C . 0.9600
C33 C34 . 1.476(4)
C33 H33A . 0.9700
C33 H33B . 0.9700
C34 C35 . 1.526(5)
C34 H34A . 0.9700
C34 H34B . 0.9700
C35 C36 . 1.348(7)
C35 H35A . 0.9700
C35 H35B . 0.9700
C36 H36A . 0.9600
C36 H36B . 0.9600
C36 H36C . 0.9600
N22 C49 . 1.513(3)
N22 C41 . 1.519(3)
N22 C37 . 1.520(3)
N22 C45 . 1.525(3)
C37 C38 . 1.510(3)
C37 H37A . 0.9700
C37 H37B . 0.9700
C38 C39 . 1.511(4)
C38 H38A . 0.9700
C38 H38B . 0.9700
C39 C40 . 1.421(5)
C39 H39A . 0.9700
C39 H39B . 0.9700
C40 H40A . 0.9600
C40 H40B . 0.9600
C40 H40C . 0.9600
C41 C42 . 1.509(4)
C41 H41A . 0.9700
C41 H41B . 0.9700
C42 C43 . 1.524(4)
C42 H42A . 0.9700
C42 H42B . 0.9700
C43 C44 . 1.454(5)
C43 H43A . 0.9700
C43 H43B . 0.9700
C44 H44A . 0.9600
C44 H44B . 0.9600
C44 H44C . 0.9600
C45 C46 . 1.499(4)
C45 H45A . 0.9700
C45 H45B . 0.9700
C46 C47 . 1.515(4)
C46 H46A . 0.9700
C46 H46B . 0.9700
C47 C48 . 1.432(4)
C47 H47A . 0.9700
C47 H47B . 0.9700
C48 H48A . 0.9600
C48 H48B . 0.9600
C48 H48C . 0.9600
C49 C50 . 1.498(4)
C49 H49A . 0.9700
C49 H49B . 0.9700
C50 C51 . 1.512(4)
C50 H50A . 0.9700
C50 H50B . 0.9700
C51 C52 . 1.506(4)
C51 H51A . 0.9700
C51 H51B . 0.9700
C52 H52A . 0.9600
C52 H52B . 0.9600
C52 H52C . 0.9600
O4WA O4WB . 1.593(18)
O4WB O4WB 2_665 1.63(2)

loop_
_geom_hbond_atom_site_label_D
_geom_hbond_atom_site_label_H
_geom_hbond_atom_site_label_A
_geom_hbond_site_symmetry_A
_geom_hbond_distance_DH
_geom_hbond_distance_HA
_geom_hbond_distance_DA
_geom_hbond_angle_DHA
N3 H3 O17 2_565 0.81(2) 2.17(2) 2.928(2) 157(2)
N13 H13 O14 2_666 0.76(2) 2.15(2) 2.903(2) 169(3)
O1W H1A O4 2_565 0.86(3) 1.96(3) 2.786(3) 161(2)
O1W H1B O2 . 0.74(2) 1.93(3) 2.660(3) 165(3)
O1W H1B O4WB 2_665 0.74(2) 2.89(3) 2.937(12) 86(2)
O2W H2A O12 . 0.83(3) 1.90(3) 2.703(3) 163(3)
O2W H2B O4WA 2_665 0.74(3) 2.05(3) 2.751(4) 158(3)
O2W H2B O4WB 2_665 0.74(3) 2.29(3) 2.970(11) 154(3)

loop_
_geom_torsion_atom_site_label_1
_geom_torsion_atom_site_label_2
_geom_torsion_atom_site_label_3
_geom_torsion_atom_site_label_4
_geom_torsion
C6 N1 C2 O2 -176.5(2)
Co1 N1 C2 O2 12.8(3)
C6 N1 C2 N3 2.7(3)
Co1 N1 C2 N3 -168.01(15)
O2 C2 N3 C4 178.6(2)
N1 C2 N3 C4 -0.7(4)
C2 N3 C4 O4 175.9(2)
C2 N3 C4 C5 -2.5(4)
O4 C4 C5 C6 -174.7(2)
N3 C4 C5 C6 3.5(4)
C4 C5 C6 N1 -1.7(4)
C4 C5 C6 C7 178.0(2)
C2 N1 C6 C5 -1.6(3)
Co1 N1 C6 C5 170.8(2)
C2 N1 C6 C7 178.69(19)
Co1 N1 C6 C7 -9.0(2)
C5 C6 C7 O8 5.7(4)
N1 C6 C7 O8 -174.6(2)
C5 C6 C7 O7 -173.4(2)
N1 C6 C7 O7 6.4(3)
O8 C7 O7 Co1 -179.1(2)
C6 C7 O7 Co1 -0.1(3)
C16 N11 C12 O12 -175.5(2)
Co1 N11 C12 O12 15.0(3)
C16 N11 C12 N13 4.8(3)
Co1 N11 C12 N13 -164.78(16)
O12 C12 N13 C14 179.3(2)
N11 C12 N13 C14 -0.9(4)
C12 N13 C14 O14 175.5(2)
C12 N13 C14 C15 -4.4(4)
O14 C14 C15 C16 -174.0(2)
N13 C14 C15 C16 5.8(4)
C14 C15 C16 N11 -2.3(4)
C14 C15 C16 C17 176.8(2)
C12 N11 C16 C15 -3.3(3)
Co1 N11 C16 C15 167.9(2)
C12 N11 C16 C17 177.53(19)
Co1 N11 C16 C17 -11.3(2)
C15 C16 C17 O18 10.8(4)
N11 C16 C17 O18 -169.9(2)
C15 C16 C17 O17 -169.2(2)
N11 C16 C17 O17 10.0(3)
O18 C17 O17 Co1 176.7(2)
C16 C17 O17 Co1 -3.3(3)
C29 N21 C21 C22 -176.9(3)
C33 N21 C21 C22 -57.7(3)
C25 N21 C21 C22 61.6(3)
N21 C21 C22 C23B 158.3(14)
N21 C21 C22 C23A -176.9(3)
C21 C22 C23A C24 -177.1(4)
C21 C22 C23B C24 150(2)
C21 N21 C25 C26 169.6(3)
C29 N21 C25 C26 50.4(3)
C33 N21 C25 C26 -68.7(3)
N21 C25 C26 C27 172.9(2)
C25 C26 C27 C28 -180.0(3)
C21 N21 C29 C30 -65.0(3)
C33 N21 C29 C30 173.6(3)
C25 N21 C29 C30 54.9(3)
N21 C29 C30 C31 -173.3(3)
C29 C30 C31 C32 179.1(3)
C21 N21 C33 C34 -59.8(4)
C29 N21 C33 C34 59.0(4)
C25 N21 C33 C34 -179.9(3)
N21 C33 C34 C35 -177.2(3)
C33 C34 C35 C36 -71.4(6)
C49 N22 C37 C38 -58.9(3)
C41 N22 C37 C38 59.2(3)
C45 N22 C37 C38 -180.0(2)
N22 C37 C38 C39 -166.1(3)
C37 C38 C39 C40 79.9(5)
C49 N22 C41 C42 -177.0(2)
C37 N22 C41 C42 60.9(3)
C45 N22 C41 C42 -56.7(3)
N22 C41 C42 C43 -178.8(2)
C41 C42 C43 C44 -69.2(4)
C49 N22 C45 C46 58.9(3)
C41 N22 C45 C46 -58.3(3)
C37 N22 C45 C46 -179.1(2)
N22 C45 C46 C47 163.2(3)
C45 C46 C47 C48 176.5(3)
C41 N22 C49 C50 -178.8(2)
C37 N22 C49 C50 -57.4(3)
C45 N22 C49 C50 60.7(3)
N22 C49 C50 C51 -176.8(2)
C49 C50 C51 C52 -176.5(3)
